data_7006998
loop_
_publ_author_name
'Bai, Sheng-Di'
'Guo, Jian-Ping'
'Liu, Dian-Sheng'

_publ_section_title
;
 A convenient route to silyl linked bis(amidinate) ligands and
 synthesis of group(I) metal derivatives.
;
_journal_issue 18
_journal_name_full 'Dalton transactions (Cambridge, England : 2003)'
_journal_page_first 2244
_journal_page_last 2250
_journal_paper_doi 10.1039/b516283a
_journal_year 2006
_chemical_formula_sum 'C36 H54 Li2 N4 O2 Si2'
_chemical_formula_weight 644.89
_chemical_name_systematic
;
?
;
_space_group_IT_number 14
_symmetry_cell_setting monoclinic
_symmetry_space_group_name_Hall '-P 2yn'
_symmetry_space_group_name_H-M 'P 1 21/n 1'
_atom_sites_solution_hydrogens geom
_atom_sites_solution_primary direct
_atom_sites_solution_secondary difmap
_audit_creation_method SHELXL-97
_cell_angle_alpha 90.00
_cell_angle_beta 91.373(2)
_cell_angle_gamma 90.00
_cell_formula_units_Z 2
_cell_length_a 10.7863(17)
_cell_length_b 10.3647(16)
_cell_length_c 16.405(3)
_cell_measurement_reflns_used 4254
_cell_measurement_temperature 203(2)
_cell_measurement_theta_max 27.758
_cell_measurement_theta_min 2.325
_cell_volume 1833.5(5)
_computing_cell_refinement SAINT
_computing_data_collection Smart
_computing_data_reduction SAINT
_computing_molecular_graphics 'SHELXL-97 (Sheldrick, 1997)'
_computing_publication_material 'SHELXL-97 (Sheldrick, 1997)'
_computing_structure_refinement 'SHELXL-97 (Sheldrick, 1997)'
_computing_structure_solution 'SHELXS-97 (Sheldrick, 1990)'
_diffrn_ambient_temperature 203(2)
_diffrn_measured_fraction_theta_full 0.995
_diffrn_measured_fraction_theta_max 0.995
_diffrn_measurement_device_type 'Smart CCD'
_diffrn_measurement_method '\w scan'
_diffrn_radiation_monochromator graphite
_diffrn_radiation_source 'fine-focus sealed tube'
_diffrn_radiation_type MoK\a
_diffrn_radiation_wavelength 0.71073
_diffrn_reflns_av_R_equivalents 0.0238
_diffrn_reflns_av_sigmaI/netI 0.0297
_diffrn_reflns_limit_h_max 12
_diffrn_reflns_limit_h_min -10
_diffrn_reflns_limit_k_max 11
_diffrn_reflns_limit_k_min -12
_diffrn_reflns_limit_l_max 11
_diffrn_reflns_limit_l_min -19
_diffrn_reflns_number 8663
_diffrn_reflns_theta_full 25.01
_diffrn_reflns_theta_max 25.01
_diffrn_reflns_theta_min 2.24
_diffrn_standards_decay_% 3.58
_exptl_absorpt_coefficient_mu 0.133
_exptl_absorpt_correction_T_max 0.9367
_exptl_absorpt_correction_T_min 0.7403
_exptl_absorpt_correction_type multi-scan
_exptl_absorpt_process_details SADABS
_exptl_crystal_colour Colorless
_exptl_crystal_density_diffrn 1.168
_exptl_crystal_density_method 'not measured'
_exptl_crystal_description Block
_exptl_crystal_F_000 696
_exptl_crystal_size_max 0.60
_exptl_crystal_size_mid 0.50
_exptl_crystal_size_min 0.50
_refine_diff_density_max 0.388
_refine_diff_density_min -0.304
_refine_diff_density_rms 0.048
_refine_ls_extinction_method none
_refine_ls_goodness_of_fit_ref 1.072
_refine_ls_hydrogen_treatment constr
_refine_ls_matrix_type full
_refine_ls_number_parameters 208
_refine_ls_number_reflns 3220
_refine_ls_number_restraints 0
_refine_ls_restrained_S_all 1.072
_refine_ls_R_factor_all 0.0591
_refine_ls_R_factor_gt 0.0521
_refine_ls_shift/su_max 0.000
_refine_ls_shift/su_mean 0.000
_refine_ls_structure_factor_coef Fsqd
_refine_ls_weighting_details 'calc w=1/[\s^2^(Fo^2^)+(0.0649P)^2^+1.2315P] where P=(Fo^2^+2Fc^2^)/3'
_refine_ls_weighting_scheme calc
_refine_ls_wR_factor_gt 0.1321
_refine_ls_wR_factor_ref 0.1364
_reflns_number_gt 2819
_reflns_number_total 3220
_reflns_threshold_expression >2sigma(I)
_cod_data_source_file b516283a.txt
_cod_data_source_block s143p
_cod_depositor_comments
;
The following automatic conversions were performed:
'_symmetry_cell_setting' value 'Monoclinic' changed to 'monoclinic'
according to '/home/saulius/struct/CIF-dictionaries/cif_core.dic'
dictionary named 'cif_core.dic' version 2.4.1 from
2010-06-29.

'_exptl_absorpt_correction_type' value 'Multi-scan' changed
to 'multi-scan' according to
'/home/saulius/struct/CIF-dictionaries/cif_core.dic' dictionary named
'cif_core.dic' version 2.4.1 from 2010-06-29.

Automatic conversion script
Id: cif_fix_enum 1527 2010-12-29 10:47:43Z saulius 
;
_cod_original_sg_symbol_H-M P2(1)/n
_cod_database_code 7006998

loop_
_symmetry_equiv_pos_as_xyz
'x, y, z'
'-x+1/2, y+1/2, -z+1/2'
'-x, -y, -z'
'x-1/2, -y-1/2, z-1/2'

loop_
_atom_site_label
_atom_site_type_symbol
_atom_site_fract_x
_atom_site_fract_y
_atom_site_fract_z
_atom_site_U_iso_or_equiv
_atom_site_adp_type
_atom_site_occupancy
_atom_site_symmetry_multiplicity
_atom_site_calc_flag
_atom_site_refinement_flags
_atom_site_disorder_assembly
_atom_site_disorder_group
Si1 Si 0.54789(6) 0.59723(6) 0.15033(4) 0.0292(2) Uani 1 1 d . . .
N1 N 0.57909(16) 0.61176(17) 0.04982(11) 0.0274(4) Uani 1 1 d . . .
N2 N 0.39339(17) 0.53946(19) 0.14931(12) 0.0356(5) Uani 1 1 d . . .
H2A H 0.3863 0.4603 0.1321 0.043 Uiso 1 1 calc R . .
C1 C 0.66872(19) 0.6947(2) 0.01949(13) 0.0267(5) Uani 1 1 d . . .
C2 C 0.7772(2) 0.7314(2) 0.06286(15) 0.0338(5) Uani 1 1 d . . .
H2B H 0.7914 0.6988 0.1157 0.041 Uiso 1 1 calc R . .
C3 C 0.8635(2) 0.8140(2) 0.02994(16) 0.0392(6) Uani 1 1 d . . .
H3A H 0.9345 0.8368 0.0609 0.047 Uiso 1 1 calc R . .
C4 C 0.8468(2) 0.8633(2) -0.04764(17) 0.0420(6) Uani 1 1 d . . .
H4A H 0.9062 0.9187 -0.0699 0.050 Uiso 1 1 calc R . .
C5 C 0.7414(2) 0.8297(2) -0.09187(15) 0.0375(6) Uani 1 1 d . . .
H5A H 0.7285 0.8625 -0.1448 0.045 Uiso 1 1 calc R . .
C6 C 0.6548(2) 0.7483(2) -0.05885(14) 0.0306(5) Uani 1 1 d . . .
H6A H 0.5833 0.7277 -0.0901 0.037 Uiso 1 1 calc R . .
C7 C 0.5624(2) 0.7473(3) 0.21257(16) 0.0437(6) Uani 1 1 d . . .
H7A H 0.5195 0.7359 0.2634 0.066 Uiso 1 1 calc R . .
H7B H 0.5257 0.8190 0.1826 0.066 Uiso 1 1 calc R . .
H7C H 0.6493 0.7651 0.2241 0.066 Uiso 1 1 calc R . .
C8 C 0.6377(2) 0.4694(3) 0.20593(16) 0.0424(6) Uani 1 1 d . . .
H8A H 0.6425 0.4902 0.2636 0.064 Uiso 1 1 calc R . .
H8B H 0.7208 0.4647 0.1847 0.064 Uiso 1 1 calc R . .
H8C H 0.5966 0.3869 0.1984 0.064 Uiso 1 1 calc R . .
C9 C 0.2799(2) 0.5950(2) 0.17048(13) 0.0294(5) Uani 1 1 d . . .
C10 C 0.2616(2) 0.7276(2) 0.17204(14) 0.0345(5) Uani 1 1 d . . .
H10A H 0.3274 0.7834 0.1602 0.041 Uiso 1 1 calc R . .
C11 C 0.1471(2) 0.7781(2) 0.19095(15) 0.0392(6) Uani 1 1 d . . .
H11A H 0.1359 0.8680 0.1917 0.047 Uiso 1 1 calc R . .
C12 C 0.0493(2) 0.6986(3) 0.20872(15) 0.0411(6) Uani 1 1 d . . .
H12A H -0.0281 0.7336 0.2219 0.049 Uiso 1 1 calc R . .
C13 C 0.0663(2) 0.5668(2) 0.20689(15) 0.0377(6) Uani 1 1 d . . .
H13A H -0.0001 0.5116 0.2187 0.045 Uiso 1 1 calc R . .
C14 C 0.1797(2) 0.5152(2) 0.18797(14) 0.0333(5) Uani 1 1 d . . .
H14A H 0.1898 0.4252 0.1868 0.040 Uiso 1 1 calc R . .
O1 O 0.69260(14) 0.27390(15) 0.02635(10) 0.0323(4) Uani 1 1 d . . .
C15 C 0.6410(2) 0.1477(2) 0.01416(15) 0.0369(6) Uani 1 1 d . . .
H15A H 0.6920 0.1005 -0.0245 0.044 Uiso 1 1 calc R . .
H15B H 0.5576 0.1563 -0.0103 0.044 Uiso 1 1 calc R . .
C16 C 0.6331(3) 0.0701(3) 0.09159(18) 0.0528(7) Uani 1 1 d . . .
H16A H 0.5977 -0.0139 0.0793 0.079 Uiso 1 1 calc R . .
H16B H 0.5810 0.1150 0.1298 0.079 Uiso 1 1 calc R . .
H16C H 0.7155 0.0593 0.1156 0.079 Uiso 1 1 calc R . .
C17 C 0.8220(2) 0.2691(3) 0.04627(18) 0.0465(7) Uani 1 1 d . . .
H17A H 0.8628 0.2078 0.0102 0.056 Uiso 1 1 calc R . .
H17B H 0.8342 0.2389 0.1025 0.056 Uiso 1 1 calc R . .
C18 C 0.8783(2) 0.3978(3) 0.03740(19) 0.0510(7) Uani 1 1 d . . .
H18A H 0.9662 0.3930 0.0509 0.077 Uiso 1 1 calc R . .
H18B H 0.8388 0.4580 0.0739 0.077 Uiso 1 1 calc R . .
H18C H 0.8669 0.4271 -0.0184 0.077 Uiso 1 1 calc R . .
Li1 Li 0.5976(3) 0.4296(3) -0.0084(2) 0.0299(8) Uani 1 1 d . . .

loop_
_atom_site_aniso_label
_atom_site_aniso_U_11
_atom_site_aniso_U_22
_atom_site_aniso_U_33
_atom_site_aniso_U_23
_atom_site_aniso_U_13
_atom_site_aniso_U_12
Si1 0.0301(4) 0.0291(4) 0.0284(3) -0.0022(3) 0.0018(3) -0.0030(3)
N1 0.0267(9) 0.0267(10) 0.0288(10) -0.0012(8) 0.0009(8) -0.0025(7)
N2 0.0334(11) 0.0279(10) 0.0462(12) -0.0090(9) 0.0117(9) -0.0020(8)
C1 0.0241(11) 0.0231(11) 0.0332(12) -0.0027(9) 0.0028(9) 0.0036(8)
C2 0.0300(12) 0.0355(13) 0.0360(13) 0.0024(10) -0.0009(10) 0.0014(10)
C3 0.0266(12) 0.0415(14) 0.0493(15) 0.0018(12) -0.0008(11) -0.0037(10)
C4 0.0350(13) 0.0369(14) 0.0548(16) 0.0063(12) 0.0137(12) -0.0043(11)
C5 0.0450(14) 0.0325(13) 0.0354(13) 0.0045(10) 0.0091(11) 0.0042(11)
C6 0.0325(12) 0.0262(12) 0.0329(12) -0.0032(9) -0.0006(10) 0.0032(9)
C7 0.0489(16) 0.0433(15) 0.0390(14) -0.0114(11) 0.0024(12) -0.0093(12)
C8 0.0418(14) 0.0468(15) 0.0384(14) 0.0086(12) -0.0021(11) -0.0023(12)
C9 0.0321(12) 0.0320(12) 0.0243(11) -0.0019(9) 0.0044(9) -0.0013(9)
C10 0.0391(13) 0.0339(13) 0.0307(12) -0.0003(10) 0.0030(10) -0.0035(10)
C11 0.0473(15) 0.0337(13) 0.0363(13) -0.0041(10) -0.0037(11) 0.0093(11)
C12 0.0348(13) 0.0513(16) 0.0371(13) -0.0041(12) -0.0001(11) 0.0103(11)
C13 0.0302(13) 0.0450(15) 0.0378(13) 0.0018(11) 0.0023(10) -0.0019(10)
C14 0.0357(13) 0.0308(12) 0.0333(12) 0.0008(10) 0.0022(10) 0.0011(10)
O1 0.0279(8) 0.0302(8) 0.0387(9) 0.0002(7) -0.0006(7) 0.0035(6)
C15 0.0378(13) 0.0290(12) 0.0438(14) -0.0023(11) 0.0018(11) 0.0020(10)
C16 0.0568(18) 0.0417(16) 0.0600(18) 0.0132(14) 0.0035(14) 0.0000(13)
C17 0.0332(14) 0.0484(16) 0.0574(17) 0.0015(13) -0.0083(12) 0.0061(11)
C18 0.0379(15) 0.0561(18) 0.0590(18) -0.0001(14) -0.0032(13) -0.0067(12)
Li1 0.0288(19) 0.0280(19) 0.0326(19) -0.0037(15) -0.0002(15) 0.0005(15)

loop_
_atom_type_symbol
_atom_type_description
_atom_type_scat_dispersion_real
_atom_type_scat_dispersion_imag
_atom_type_scat_source
C C 0.0033 0.0016 'International Tables Vol C Tables 4.2.6.8 and 6.1.1.4'
H H 0.0000 0.0000 'International Tables Vol C Tables 4.2.6.8 and 6.1.1.4'
Li Li -0.0003 0.0001 'International Tables Vol C Tables 4.2.6.8 and 6.1.1.4'
N N 0.0061 0.0033 'International Tables Vol C Tables 4.2.6.8 and 6.1.1.4'
O O 0.0106 0.0060 'International Tables Vol C Tables 4.2.6.8 and 6.1.1.4'
Si Si 0.0817 0.0704 'International Tables Vol C Tables 4.2.6.8 and 6.1.1.4'

loop_
_geom_angle_atom_site_label_1
_geom_angle_atom_site_label_2
_geom_angle_atom_site_label_3
_geom_angle
_geom_angle_site_symmetry_1
_geom_angle_site_symmetry_3
_geom_angle_publ_flag
N1 Si1 N2 103.26(9) . . ?
N1 Si1 C7 116.22(11) . . ?
N2 Si1 C7 110.71(11) . . ?
N1 Si1 C8 115.15(11) . . ?
N2 Si1 C8 104.01(11) . . ?
C7 Si1 C8 106.79(13) . . ?
N1 Si1 Li1 47.06(10) . 3_665 ?
N2 Si1 Li1 56.50(10) . 3_665 ?
C7 Si1 Li1 125.30(12) . 3_665 ?
C8 Si1 Li1 127.73(11) . 3_665 ?
N1 Si1 Li1 38.13(9) . . ?
N2 Si1 Li1 89.12(9) . . ?
C7 Si1 Li1 152.70(11) . . ?
C8 Si1 Li1 85.23(11) . . ?
Li1 Si1 Li1 50.65(12) 3_665 . ?
C1 N1 Si1 123.82(14) . . ?
C1 N1 Li1 131.04(17) . 3_665 ?
Si1 N1 Li1 95.68(13) . 3_665 ?
C1 N1 Li1 108.30(17) . . ?
Si1 N1 Li1 112.35(14) . . ?
Li1 N1 Li1 76.25(16) 3_665 . ?
C9 N2 Si1 133.23(16) . . ?
C9 N2 Li1 104.22(16) . 3_665 ?
Si1 N2 Li1 84.34(12) . 3_665 ?
N1 C1 C6 120.66(19) . . ?
N1 C1 C2 124.1(2) . . ?
C6 C1 C2 115.2(2) . . ?
C3 C2 C1 121.9(2) . . ?
C4 C3 C2 121.1(2) . . ?
C5 C4 C3 118.6(2) . . ?
C4 C5 C6 120.4(2) . . ?
C5 C6 C1 122.8(2) . . ?
C10 C9 C14 118.1(2) . . ?
C10 C9 N2 122.4(2) . . ?
C14 C9 N2 119.5(2) . . ?
C11 C10 C9 120.5(2) . . ?
C12 C11 C10 120.9(2) . . ?
C11 C12 C13 119.1(2) . . ?
C14 C13 C12 120.6(2) . . ?
C13 C14 C9 120.8(2) . . ?
C17 O1 C15 111.97(18) . . ?
C17 O1 Li1 126.10(18) . . ?
C15 O1 Li1 120.32(17) . . ?
O1 C15 C16 113.5(2) . . ?
O1 C17 C18 110.4(2) . . ?
O1 Li1 N1 113.17(18) . 3_665 ?
O1 Li1 N1 130.15(19) . . ?
N1 Li1 N1 103.76(16) 3_665 . ?
O1 Li1 N2 111.19(17) . 3_665 ?
N1 Li1 N2 76.22(13) 3_665 3_665 ?
N1 Li1 N2 109.19(17) . 3_665 ?
O1 Li1 Li1 147.6(3) . 3_665 ?
N1 Li1 Li1 53.18(13) 3_665 3_665 ?
N1 Li1 Li1 50.57(13) . 3_665 ?
N2 Li1 Li1 94.7(2) 3_665 3_665 ?
O1 Li1 Si1 115.74(16) . 3_665 ?
N1 Li1 Si1 37.26(8) 3_665 3_665 ?
N1 Li1 Si1 113.97(15) . 3_665 ?
N2 Li1 Si1 39.16(7) 3_665 3_665 ?
Li1 Li1 Si1 72.66(15) 3_665 3_665 ?
O1 Li1 Si1 107.69(15) . . ?
N1 Li1 Si1 102.21(14) 3_665 . ?
N1 Li1 Si1 29.52(7) . . ?
N2 Li1 Si1 138.16(15) 3_665 . ?
Li1 Li1 Si1 56.70(14) 3_665 . ?
Si1 Li1 Si1 129.36(12) 3_665 . ?

loop_
_geom_bond_atom_site_label_1
_geom_bond_atom_site_label_2
_geom_bond_distance
_geom_bond_site_symmetry_2
_geom_bond_publ_flag
Si1 N1 1.6975(19) . ?
Si1 N2 1.770(2) . ?
Si1 C7 1.865(2) . ?
Si1 C8 1.867(3) . ?
Si1 Li1 2.790(4) 3_665 ?
Si1 Li1 3.187(4) . ?
N1 C1 1.395(3) . ?
N1 Li1 2.053(4) 3_665 ?
N1 Li1 2.127(4) . ?
N2 C9 1.404(3) . ?
N2 Li1 2.338(4) 3_665 ?
C1 C6 1.405(3) . ?
C1 C2 1.407(3) . ?
C2 C3 1.383(3) . ?
C3 C4 1.379(4) . ?
C4 C5 1.379(4) . ?
C5 C6 1.380(3) . ?
C9 C10 1.389(3) . ?
C9 C14 1.397(3) . ?
C10 C11 1.384(3) . ?
C11 C12 1.375(4) . ?
C12 C13 1.379(4) . ?
C13 C14 1.377(3) . ?
O1 C17 1.427(3) . ?
O1 C15 1.434(3) . ?
O1 Li1 1.988(4) . ?
C15 C16 1.508(4) . ?
C17 C18 1.475(4) . ?
Li1 N1 2.053(4) 3_665 ?
Li1 N2 2.338(4) 3_665 ?
Li1 Li1 2.581(7) 3_665 ?
Li1 Si1 2.790(4) 3_665 ?
